data_7153745
loop_
_publ_author_name
'Zhong, Sabilla'
'Nieger, Martin'
'Bihlmeier, Angela'
'Shi, Min'
'Br\"ase, Stefan'

_publ_section_title
;
 Asymmetric organocatalytic synthesis of
 4,6-bis(1H-indole-3-yl)-piperidine-2 carboxylates.
;
_journal_issue 20
_journal_name_full 'Organic &amp; biomolecular chemistry'
_journal_page_first 3265
_journal_page_last 3270
_journal_paper_doi 10.1039/c4ob00234b
_journal_volume 12
_journal_year 2014
_chemical_absolute_configuration ad
_chemical_formula_moiety 'C30 H29 N3 O2'
_chemical_formula_sum 'C30 H29 N3 O2'
_chemical_formula_weight 463.56
_chemical_name_systematic
;
 ethyl-4,6-di(1H-indol-3-yl)-1-phenylpiperidin-2-carboxylate
;
_space_group_crystal_system triclinic
_space_group_IT_number 1
_space_group_name_Hall 'P 1'
_space_group_name_H-M_alt 'P 1'
_symmetry_space_group_name_Hall 'P 1'
_symmetry_space_group_name_H-M 'P 1'
_atom_sites_solution_hydrogens difmap
_atom_sites_solution_primary direct
_atom_sites_solution_secondary difmap
_audit_creation_method SHELXL-2013
_audit_update_record
;
2013-12-17 # Formatted by publCIF

;
_cell_angle_alpha 62.398(9)
_cell_angle_beta 77.124(8)
_cell_angle_gamma 81.985(8)
_cell_formula_units_Z 1
_cell_length_a 7.9687(8)
_cell_length_b 9.4665(9)
_cell_length_c 9.6211(9)
_cell_measurement_reflns_used 8138
_cell_measurement_temperature 120(2)
_cell_measurement_theta_max 76.26
_cell_measurement_theta_min 5.26
_cell_volume 626.45(12)
_computing_cell_refinement
;
CrysAlisPro, Agilent Technologies,
Version 1.171.36.32 (release 02-08-2013 CrysAlis171 .NET)
(compiled Aug  2 2013,16:46:58)
;
_computing_data_collection
;
CrysAlisPro, Agilent Technologies,
Version 1.171.36.32 (release 02-08-2013 CrysAlis171 .NET)
(compiled Aug  2 2013,16:46:58)
;
_computing_data_reduction
;
CrysAlisPro, Agilent Technologies,
Version 1.171.36.32 (release 02-08-2013 CrysAlis171 .NET)
(compiled Aug  2 2013,16:46:58)
;
_computing_molecular_graphics 'SHELXTL-Plus (Sheldrick, 2008)'
_computing_publication_material publCif
_computing_structure_refinement
;
SHELXL-2013 (Sheldrick, 2013)
;
_computing_structure_solution 'SHELXS-97 (Sheldrick, 2008)'
_diffrn_ambient_temperature 120(2)
_diffrn_detector_area_resol_mean 10.3953
_diffrn_measured_fraction_theta_full 0.999
_diffrn_measured_fraction_theta_max 0.975
_diffrn_measurement_device_type 'SuperNova, Dual, Cu at zero, Atlas'
_diffrn_measurement_method '\w scans, 2\%'
_diffrn_radiation_type CuK\a
_diffrn_radiation_wavelength 1.54178
_diffrn_reflns_av_R_equivalents 0.0190
_diffrn_reflns_av_unetI/netI 0.0232
_diffrn_reflns_Laue_measured_fraction_full 0.999
_diffrn_reflns_Laue_measured_fraction_max 0.975
_diffrn_reflns_limit_h_max 9
_diffrn_reflns_limit_h_min -9
_diffrn_reflns_limit_k_max 11
_diffrn_reflns_limit_k_min -11
_diffrn_reflns_limit_l_max 12
_diffrn_reflns_limit_l_min -12
_diffrn_reflns_number 9604
_diffrn_reflns_point_group_measured_fraction_full 0.948
_diffrn_reflns_point_group_measured_fraction_max 0.909
_diffrn_reflns_theta_full 67.679
_diffrn_reflns_theta_max 76.554
_diffrn_reflns_theta_min 5.274
_diffrn_source
;
SuperNova (Cu) X-ray Source
;
_exptl_absorpt_coefficient_mu 0.613
_exptl_absorpt_correction_T_max 0.957
_exptl_absorpt_correction_T_min 0.903
_exptl_absorpt_correction_type analytical
_exptl_absorpt_process_details
;
CrysAlisPro, Agilent Technologies,
Version 1.171.36.32 (release 02-08-2013 CrysAlis171 .NET)
(compiled Aug  2 2013,16:46:58)
Analytical numeric absorption correction using a multifaceted crystal
            model based on expressions derived by R.C. Clark & J.S. Reid.
(Clark, R. C. & Reid, J. S. (1995). Acta Cryst. A51, 887-897)
;
_exptl_crystal_colour colourless
_exptl_crystal_density_diffrn 1.229
_exptl_crystal_description plates
_exptl_crystal_F_000 246
_exptl_crystal_size_max 0.270
_exptl_crystal_size_mid 0.120
_exptl_crystal_size_min 0.080
_refine_diff_density_max 0.186
_refine_diff_density_min -0.132
_refine_diff_density_rms 0.028
_refine_ls_abs_structure_details
;
 Flack x determined using 2171 quotients [(I+)-(I-)]/[(I+)+(I-)]
 (Parsons and Flack (2004), Acta Cryst. A60, s61).
 Hooft's y parameter 0.02(5) (Hooft, Straver, Spek (2008), 
 J. Appl. Cryst. 46, 96-103).
;
_refine_ls_abs_structure_Flack 0.01(6)
_refine_ls_extinction_coef 0.0140(12)
_refine_ls_extinction_expression Fc^*^=kFc[1+0.001xFc^2^\l^3^/sin(2\q)]^-1/4^
_refine_ls_extinction_method SHELXL
_refine_ls_goodness_of_fit_ref 1.053
_refine_ls_hydrogen_treatment mixed
_refine_ls_matrix_type full
_refine_ls_number_parameters 323
_refine_ls_number_reflns 4786
_refine_ls_number_restraints 5
_refine_ls_restrained_S_all 1.053
_refine_ls_R_factor_all 0.0263
_refine_ls_R_factor_gt 0.0260
_refine_ls_shift/su_max 0.000
_refine_ls_shift/su_mean 0.000
_refine_ls_structure_factor_coef Fsqd
_refine_ls_weighting_details
;
 w=1/[\s^2^(Fo^2^)+(0.0316P)^2^+0.1014P]
 where P=(Fo^2^+2Fc^2^)/3
;
_refine_ls_weighting_scheme calc
_refine_ls_wR_factor_gt 0.0664
_refine_ls_wR_factor_ref 0.0666
_reflns_Friedel_coverage 0.864
_reflns_Friedel_fraction_full 0.896
_reflns_Friedel_fraction_max 0.843
_reflns_number_gt 4736
_reflns_number_total 4786
_reflns_threshold_expression 'I > 2\s(I)'
_cod_data_source_file c4ob00234b2.cif
_cod_data_source_block cu_sb632
_cod_depositor_comments 'Adding full bibliography for 7153745.cif.'
_cod_database_code 7153745
_publcif_datablock.id {1919ea22-7769-44af-93c9-dd92095895e6}

_shelx_space_group_comment
;
The symmetry employed for this shelxl refinement is uniquely defined
by the following loop, which should always be used as a source of
symmetry information in preference to the above space-group names.
They are only intended as comments.
;
_shelx_estimated_absorpt_t_min 0.852
_shelx_estimated_absorpt_t_max 0.953
_shelxl_version_number 2013-2

loop_
_space_group_symop_operation_xyz
'x, y, z'

loop_
_atom_site_label
_atom_site_type_symbol
_atom_site_fract_x
_atom_site_fract_y
_atom_site_fract_z
_atom_site_U_iso_or_equiv
_atom_site_adp_type
_atom_site_occupancy
_atom_site_site_symmetry_order
_atom_site_calc_flag
_atom_site_refinement_flags_posn
_atom_site_refinement_flags_adp
N1 N 0.47895(18) 0.37724(16) 0.52724(16) 0.0192(3) Uani 1 1 d . .
C2 C 0.5042(2) 0.54805(19) 0.46547(19) 0.0197(3) Uani 1 1 d . .
H2 H 0.3904 0.6063 0.4468 0.024 Uiso 1 1 calc R U
C3 C 0.5664(2) 0.58163(19) 0.58577(19) 0.0203(3) Uani 1 1 d . .
H3A H 0.4794 0.5485 0.6852 0.024 Uiso 1 1 calc R U
H3B H 0.5819 0.6974 0.5418 0.024 Uiso 1 1 calc R U
C4 C 0.7380(2) 0.48917(19) 0.62217(18) 0.0192(3) Uani 1 1 d . .
H4 H 0.8202 0.5207 0.5186 0.023 Uiso 1 1 calc R U
C5 C 0.7066(2) 0.3124(2) 0.6896(2) 0.0209(3) Uani 1 1 d . .
H5A H 0.6279 0.2784 0.7939 0.025 Uiso 1 1 calc R U
H5B H 0.8174 0.2512 0.7088 0.025 Uiso 1 1 calc R U
C6 C 0.6291(2) 0.26964(19) 0.58160(19) 0.0194(3) Uani 1 1 d . .
H6 H 0.7186 0.2803 0.4865 0.023 Uiso 1 1 calc R U
C11 C 0.3871(2) 0.34568(19) 0.43329(19) 0.0202(3) Uani 1 1 d . .
C12 C 0.4603(2) 0.2663(2) 0.3417(2) 0.0244(4) Uani 1 1 d . .
H12 H 0.5765 0.2264 0.3425 0.029 Uiso 1 1 calc R U
C13 C 0.3640(3) 0.2452(2) 0.2490(2) 0.0291(4) Uani 1 1 d . .
H13 H 0.4150 0.1904 0.1875 0.035 Uiso 1 1 calc R U
C14 C 0.1946(3) 0.3032(2) 0.2453(2) 0.0306(4) Uani 1 1 d . .
H14 H 0.1304 0.2905 0.1800 0.037 Uiso 1 1 calc R U
C15 C 0.1199(2) 0.3800(2) 0.3381(2) 0.0301(4) Uani 1 1 d . .
H15 H 0.0038 0.4198 0.3367 0.036 Uiso 1 1 calc R U
C16 C 0.2145(2) 0.3990(2) 0.4329(2) 0.0248(4) Uani 1 1 d . .
H16 H 0.1611 0.4489 0.4985 0.030 Uiso 1 1 calc R U
C21 C 0.6322(2) 0.6167(2) 0.30706(19) 0.0193(3) Uani 1 1 d . .
O21 O 0.71502(16) 0.54009(15) 0.24145(14) 0.0246(3) Uani 1 1 d . .
O22 O 0.64602(16) 0.77212(14) 0.25447(14) 0.0252(3) Uani 1 1 d . .
C22 C 0.7739(2) 0.8517(2) 0.1120(2) 0.0267(4) Uani 1 1 d . .
H22A H 0.7419 0.8513 0.0185 0.032 Uiso 1 1 calc R U
H22B H 0.8886 0.7973 0.1263 0.032 Uiso 1 1 calc R U
C23 C 0.7764(3) 1.0196(2) 0.0887(3) 0.0367(5) Uani 1 1 d . .
H23A H 0.8602 1.0790 -0.0069 0.055 Uiso 1 1 calc R U
H23B H 0.8090 1.0180 0.1819 0.055 Uiso 1 1 calc R U
H23C H 0.6617 1.0713 0.0760 0.055 Uiso 1 1 calc R U
N1' N 0.8768(2) 0.54191(19) 0.93940(17) 0.0256(3) Uani 1 1 d D .
H1' H 0.856(3) 0.539(3) 1.033(2) 0.031 Uiso 1 1 d D U
C2' C 0.7796(2) 0.4692(2) 0.8907(2) 0.0235(4) Uani 1 1 d . .
H2' H 0.6989 0.3896 0.9598 0.028 Uiso 1 1 calc R U
C3' C 0.8164(2) 0.52846(19) 0.72786(19) 0.0196(3) Uani 1 1 d . .
C3A' C 0.9423(2) 0.6465(2) 0.67244(19) 0.0195(3) Uani 1 1 d . .
C4' C 1.0261(2) 0.7511(2) 0.5202(2) 0.0230(3) Uani 1 1 d . .
H4' H 1.0048 0.7498 0.4275 0.028 Uiso 1 1 calc R U
C5' C 1.1398(3) 0.8556(2) 0.5074(2) 0.0305(4) Uani 1 1 d . .
H5' H 1.1983 0.9254 0.4049 0.037 Uiso 1 1 calc R U
C6' C 1.1707(3) 0.8608(3) 0.6437(3) 0.0340(4) Uani 1 1 d . .
H6' H 1.2487 0.9347 0.6316 0.041 Uiso 1 1 calc R U
C7' C 1.0891(3) 0.7600(3) 0.7945(2) 0.0311(4) Uani 1 1 d . .
H7' H 1.1093 0.7635 0.8865 0.037 Uiso 1 1 calc R U
C7A' C 0.9764(2) 0.6531(2) 0.8072(2) 0.0233(4) Uani 1 1 d . .
N1" N 0.59749(19) -0.16783(17) 0.77263(17) 0.0225(3) Uani 1 1 d D .
H1" H 0.634(3) -0.266(2) 0.786(3) 0.027 Uiso 1 1 d D U
C2" C 0.6620(2) -0.0265(2) 0.6526(2) 0.0222(3) Uani 1 1 d . .
H2" H 0.7521 -0.0174 0.5659 0.027 Uiso 1 1 calc R U
C3" C 0.5785(2) 0.0990(2) 0.67564(19) 0.0197(3) Uani 1 1 d . .
C3A" C 0.4530(2) 0.03146(19) 0.82057(19) 0.0196(3) Uani 1 1 d . .
C4" C 0.3312(2) 0.0947(2) 0.9096(2) 0.0249(4) Uani 1 1 d . .
H4" H 0.3137 0.2067 0.8724 0.030 Uiso 1 1 calc R U
C5" C 0.2373(2) -0.0097(2) 1.0526(2) 0.0286(4) Uani 1 1 d . .
H5" H 0.1554 0.0318 1.1141 0.034 Uiso 1 1 calc R U
C6" C 0.2606(2) -0.1757(2) 1.1088(2) 0.0278(4) Uani 1 1 d . .
H6" H 0.1955 -0.2440 1.2083 0.033 Uiso 1 1 calc R U
C7" C 0.3759(2) -0.2419(2) 1.0226(2) 0.0243(4) Uani 1 1 d . .
H7" H 0.3899 -0.3542 1.0594 0.029 Uiso 1 1 calc R U
C7A" C 0.4711(2) -0.1363(2) 0.8786(2) 0.0205(3) Uani 1 1 d . .

loop_
_atom_site_aniso_label
_atom_site_aniso_U_11
_atom_site_aniso_U_22
_atom_site_aniso_U_33
_atom_site_aniso_U_23
_atom_site_aniso_U_13
_atom_site_aniso_U_12
N1 0.0201(7) 0.0173(6) 0.0224(7) -0.0105(5) -0.0044(5) -0.0001(5)
C2 0.0209(8) 0.0186(8) 0.0214(8) -0.0107(6) -0.0038(6) 0.0001(6)
C3 0.0239(8) 0.0182(7) 0.0204(7) -0.0105(6) -0.0034(6) 0.0001(6)
C4 0.0233(8) 0.0190(7) 0.0178(7) -0.0101(6) -0.0032(6) -0.0022(6)
C5 0.0226(8) 0.0183(7) 0.0231(8) -0.0100(6) -0.0055(6) 0.0000(6)
C6 0.0195(8) 0.0188(8) 0.0213(7) -0.0105(6) -0.0029(6) -0.0005(6)
C11 0.0211(8) 0.0184(7) 0.0211(8) -0.0087(6) -0.0025(6) -0.0040(6)
C12 0.0220(8) 0.0270(8) 0.0282(8) -0.0162(7) -0.0034(7) -0.0011(7)
C13 0.0313(10) 0.0320(9) 0.0319(9) -0.0209(8) -0.0048(8) -0.0029(8)
C14 0.0320(10) 0.0313(9) 0.0362(10) -0.0182(8) -0.0126(8) -0.0037(8)
C15 0.0226(9) 0.0302(9) 0.0407(10) -0.0175(8) -0.0089(8) 0.0003(7)
C16 0.0221(8) 0.0240(8) 0.0307(9) -0.0151(7) -0.0030(7) -0.0007(6)
C21 0.0200(7) 0.0211(8) 0.0199(7) -0.0098(6) -0.0080(6) -0.0007(6)
O21 0.0275(6) 0.0271(6) 0.0205(6) -0.0127(5) -0.0022(5) -0.0013(5)
O22 0.0285(6) 0.0217(6) 0.0235(6) -0.0088(5) -0.0024(5) -0.0045(5)
C22 0.0260(9) 0.0289(9) 0.0206(8) -0.0058(7) -0.0035(7) -0.0076(7)
C23 0.0369(11) 0.0251(9) 0.0365(10) -0.0034(8) -0.0051(8) -0.0066(8)
N1' 0.0324(8) 0.0298(8) 0.0183(7) -0.0134(6) -0.0062(6) 0.0000(6)
C2' 0.0285(9) 0.0212(8) 0.0214(8) -0.0101(6) -0.0042(7) -0.0009(7)
C3' 0.0225(8) 0.0182(7) 0.0191(7) -0.0097(6) -0.0041(6) 0.0013(6)
C3A' 0.0186(8) 0.0219(8) 0.0223(8) -0.0138(6) -0.0044(6) 0.0019(6)
C4' 0.0242(9) 0.0257(8) 0.0220(8) -0.0140(7) -0.0016(6) -0.0016(7)
C5' 0.0281(9) 0.0332(10) 0.0315(9) -0.0170(8) 0.0024(7) -0.0084(8)
C6' 0.0267(10) 0.0424(11) 0.0433(11) -0.0276(9) -0.0012(8) -0.0104(8)
C7' 0.0275(9) 0.0438(11) 0.0345(10) -0.0265(9) -0.0084(7) -0.0026(8)
C7A' 0.0224(8) 0.0283(9) 0.0235(8) -0.0153(7) -0.0063(6) 0.0028(7)
N1" 0.0253(7) 0.0173(7) 0.0269(7) -0.0124(6) -0.0032(6) 0.0005(6)
C2" 0.0233(8) 0.0222(8) 0.0225(8) -0.0121(6) -0.0022(6) -0.0008(6)
C3" 0.0201(8) 0.0204(8) 0.0224(8) -0.0119(6) -0.0057(6) -0.0001(6)
C3A" 0.0191(8) 0.0210(8) 0.0224(8) -0.0118(6) -0.0062(6) -0.0009(6)
C4" 0.0232(9) 0.0268(8) 0.0291(9) -0.0165(7) -0.0058(7) 0.0013(7)
C5" 0.0218(9) 0.0391(10) 0.0298(9) -0.0212(8) -0.0013(7) -0.0002(7)
C6" 0.0241(9) 0.0366(10) 0.0214(8) -0.0105(7) -0.0032(7) -0.0076(7)
C7" 0.0252(9) 0.0240(8) 0.0248(8) -0.0086(7) -0.0093(7) -0.0047(7)
C7A" 0.0199(8) 0.0217(8) 0.0242(8) -0.0122(7) -0.0079(6) -0.0002(6)

loop_
_atom_type_symbol
_atom_type_description
_atom_type_scat_dispersion_real
_atom_type_scat_dispersion_imag
_atom_type_scat_source
C C 0.0181 0.0091 'International Tables Vol C Tables 4.2.6.8 and 6.1.1.4'
H H 0.0000 0.0000 'International Tables Vol C Tables 4.2.6.8 and 6.1.1.4'
N N 0.0311 0.0180 'International Tables Vol C Tables 4.2.6.8 and 6.1.1.4'
O O 0.0492 0.0322 'International Tables Vol C Tables 4.2.6.8 and 6.1.1.4'

loop_
_geom_angle_atom_site_label_1
_geom_angle_atom_site_label_2
_geom_angle_atom_site_label_3
_geom_angle
C11 N1 C2 112.54(13)
C11 N1 C6 117.04(13)
C2 N1 C6 115.61(13)
N1 C2 C3 111.28(13)
N1 C2 C21 113.13(13)
C3 C2 C21 108.49(14)
N1 C2 H2 107.9
C3 C2 H2 107.9
C21 C2 H2 107.9
C2 C3 C4 109.41(12)
C2 C3 H3A 109.8
C4 C3 H3A 109.8
C2 C3 H3B 109.8
C4 C3 H3B 109.8
H3A C3 H3B 108.2
C3' C4 C5 113.67(13)
C3' C4 C3 112.59(13)
C5 C4 C3 107.56(13)
C3' C4 H4 107.6
C5 C4 H4 107.6
C3 C4 H4 107.6
C4 C5 C6 114.36(13)
C4 C5 H5A 108.7
C6 C5 H5A 108.7
C4 C5 H5B 108.7
C6 C5 H5B 108.7
H5A C5 H5B 107.6
N1 C6 C3" 111.11(13)
N1 C6 C5 110.75(13)
C3" C6 C5 107.67(13)
N1 C6 H6 109.1
C3" C6 H6 109.1
C5 C6 H6 109.1
C12 C11 C16 118.46(16)
C12 C11 N1 123.77(15)
C16 C11 N1 117.77(14)
C13 C12 C11 120.33(16)
C13 C12 H12 119.8
C11 C12 H12 119.8
C14 C13 C12 120.72(17)
C14 C13 H13 119.6
C12 C13 H13 119.6
C13 C14 C15 119.32(18)
C13 C14 H14 120.3
C15 C14 H14 120.3
C14 C15 C16 120.17(17)
C14 C15 H15 119.9
C16 C15 H15 119.9
C15 C16 C11 120.94(16)
C15 C16 H16 119.5
C11 C16 H16 119.5
O21 C21 O22 124.11(16)
O21 C21 C2 125.31(15)
O22 C21 C2 110.51(13)
C21 O22 C22 116.92(13)
O22 C22 C23 106.18(15)
O22 C22 H22A 110.5
C23 C22 H22A 110.5
O22 C22 H22B 110.5
C23 C22 H22B 110.5
H22A C22 H22B 108.7
C22 C23 H23A 109.5
C22 C23 H23B 109.5
H23A C23 H23B 109.5
C22 C23 H23C 109.5
H23A C23 H23C 109.5
H23B C23 H23C 109.5
C7A' N1' C2' 109.03(14)
C7A' N1' H1' 124.2(16)
C2' N1' H1' 124.4(16)
C3' C2' N1' 110.07(16)
C3' C2' H2' 125.0
N1' C2' H2' 125.0
C2' C3' C3A' 106.10(15)
C2' C3' C4 128.86(16)
C3A' C3' C4 124.96(14)
C4' C3A' C7A' 118.76(16)
C4' C3A' C3' 133.54(16)
C7A' C3A' C3' 107.67(14)
C5' C4' C3A' 119.03(17)
C5' C4' H4' 120.5
C3A' C4' H4' 120.5
C4' C5' C6' 121.15(18)
C4' C5' H5' 119.4
C6' C5' H5' 119.4
C7' C6' C5' 120.93(18)
C7' C6' H6' 119.5
C5' C6' H6' 119.5
C6' C7' C7A' 117.80(17)
C6' C7' H7' 121.1
C7A' C7' H7' 121.1
N1' C7A' C7' 130.54(17)
N1' C7A' C3A' 107.11(15)
C7' C7A' C3A' 122.33(17)
C2" N1" C7A" 109.04(14)
C2" N1" H1" 127.1(15)
C7A" N1" H1" 123.8(14)
C3" C2" N1" 110.34(15)
C3" C2" H2" 124.8
N1" C2" H2" 124.8
C2" C3" C3A" 106.36(15)
C2" C3" C6 125.49(15)
C3A" C3" C6 127.49(14)
C4" C3A" C7A" 118.63(15)
C4" C3A" C3" 134.66(16)
C7A" C3A" C3" 106.68(14)
C5" C4" C3A" 118.66(16)
C5" C4" H4" 120.7
C3A" C4" H4" 120.7
C4" C5" C6" 121.43(16)
C4" C5" H5" 119.3
C6" C5" H5" 119.3
C7" C6" C5" 121.50(17)
C7" C6" H6" 119.3
C5" C6" H6" 119.3
C6" C7" C7A" 116.96(16)
C6" C7" H7" 121.5
C7A" C7" H7" 121.5
N1" C7A" C7" 129.62(15)
N1" C7A" C3A" 107.55(14)
C7" C7A" C3A" 122.79(15)

loop_
_geom_bond_atom_site_label_1
_geom_bond_atom_site_label_2
_geom_bond_distance
N1 C11 1.431(2)
N1 C2 1.468(2)
N1 C6 1.479(2)
C2 C3 1.525(2)
C2 C21 1.536(2)
C2 H2 1.0000
C3 C4 1.534(2)
C3 H3A 0.9900
C3 H3B 0.9900
C4 C3' 1.504(2)
C4 C5 1.524(2)
C4 H4 1.0000
C5 C6 1.540(2)
C5 H5A 0.9900
C5 H5B 0.9900
C6 C3" 1.502(2)
C6 H6 1.0000
C11 C12 1.395(2)
C11 C16 1.397(2)
C12 C13 1.392(3)
C12 H12 0.9500
C13 C14 1.386(3)
C13 H13 0.9500
C14 C15 1.387(3)
C14 H14 0.9500
C15 C16 1.389(3)
C15 H15 0.9500
C16 H16 0.9500
C21 O21 1.210(2)
C21 O22 1.328(2)
O22 C22 1.456(2)
C22 C23 1.501(3)
C22 H22A 0.9900
C22 H22B 0.9900
C23 H23A 0.9800
C23 H23B 0.9800
C23 H23C 0.9800
N1' C7A' 1.378(2)
N1' C2' 1.380(2)
N1' H1' 0.865(19)
C2' C3' 1.371(2)
C2' H2' 0.9500
C3' C3A' 1.436(3)
C3A' C4' 1.406(2)
C3A' C7A' 1.413(2)
C4' C5' 1.379(3)
C4' H4' 0.9500
C5' C6' 1.411(3)
C5' H5' 0.9500
C6' C7' 1.381(3)
C6' H6' 0.9500
C7' C7A' 1.391(3)
C7' H7' 0.9500
N1" C2" 1.372(2)
N1" C7A" 1.372(2)
N1" H1" 0.895(19)
C2" C3" 1.364(2)
C2" H2" 0.9500
C3" C3A" 1.444(2)
C3A" C4" 1.405(2)
C3A" C7A" 1.416(2)
C4" C5" 1.385(3)
C4" H4" 0.9500
C5" C6" 1.404(3)
C5" H5" 0.9500
C6" C7" 1.381(3)
C6" H6" 0.9500
C7" C7A" 1.397(2)
C7" H7" 0.9500

loop_
_geom_hbond_atom_site_label_D
_geom_hbond_atom_site_label_H
_geom_hbond_atom_site_label_A
_geom_hbond_distance_DH
_geom_hbond_distance_HA
_geom_hbond_distance_DA
_geom_hbond_angle_DHA
_geom_hbond_site_symmetry_A
N1' H1' O21 0.865(19) 2.07(2) 2.8977(19) 159(2) 1_556
N1" H1" N1' 0.895(19) 2.65(2) 3.298(2) 130.3(19) 1_545

loop_
_geom_torsion_atom_site_label_1
_geom_torsion_atom_site_label_2
_geom_torsion_atom_site_label_3
_geom_torsion_atom_site_label_4
_geom_torsion
C11 N1 C2 C3 167.62(13)
C6 N1 C2 C3 -54.25(17)
C11 N1 C2 C21 -69.94(17)
C6 N1 C2 C21 68.19(18)
N1 C2 C3 C4 59.73(17)
C21 C2 C3 C4 -65.36(16)
C2 C3 C4 C3' 174.44(13)
C2 C3 C4 C5 -59.56(16)
C3' C4 C5 C6 -179.06(13)
C3 C4 C5 C6 55.59(17)
C11 N1 C6 C3" -56.77(18)
C2 N1 C6 C3" 167.03(14)
C11 N1 C6 C5 -176.38(14)
C2 N1 C6 C5 47.41(17)
C4 C5 C6 N1 -48.86(18)
C4 C5 C6 C3" -170.52(13)
C2 N1 C11 C12 112.34(17)
C6 N1 C11 C12 -25.1(2)
C2 N1 C11 C16 -67.12(19)
C6 N1 C11 C16 155.39(15)
C16 C11 C12 C13 1.8(3)
N1 C11 C12 C13 -177.70(16)
C11 C12 C13 C14 0.4(3)
C12 C13 C14 C15 -1.4(3)
C13 C14 C15 C16 0.3(3)
C14 C15 C16 C11 1.9(3)
C12 C11 C16 C15 -2.9(3)
N1 C11 C16 C15 176.60(16)
N1 C2 C21 O21 -4.7(2)
C3 C2 C21 O21 119.27(18)
N1 C2 C21 O22 178.08(14)
C3 C2 C21 O22 -57.93(16)
O21 C21 O22 C22 -2.3(2)
C2 C21 O22 C22 174.95(14)
C21 O22 C22 C23 -174.09(16)
C7A' N1' C2' C3' 1.3(2)
N1' C2' C3' C3A' -0.79(19)
N1' C2' C3' C4 -177.65(15)
C5 C4 C3' C2' -40.7(2)
C3 C4 C3' C2' 82.0(2)
C5 C4 C3' C3A' 143.04(15)
C3 C4 C3' C3A' -94.34(18)
C2' C3' C3A' C4' -177.79(18)
C4 C3' C3A' C4' -0.8(3)
C2' C3' C3A' C7A' 0.02(18)
C4 C3' C3A' C7A' 177.03(15)
C7A' C3A' C4' C5' 0.5(2)
C3' C3A' C4' C5' 178.13(18)
C3A' C4' C5' C6' -1.0(3)
C4' C5' C6' C7' 0.7(3)
C5' C6' C7' C7A' 0.3(3)
C2' N1' C7A' C7' 177.12(18)
C2' N1' C7A' C3A' -1.24(19)
C6' C7' C7A' N1' -178.93(18)
C6' C7' C7A' C3A' -0.8(3)
C4' C3A' C7A' N1' 178.94(15)
C3' C3A' C7A' N1' 0.74(18)
C4' C3A' C7A' C7' 0.4(3)
C3' C3A' C7A' C7' -177.78(16)
C7A" N1" C2" C3" -1.0(2)
N1" C2" C3" C3A" 0.1(2)
N1" C2" C3" C6 171.40(15)
N1 C6 C3" C2" 131.29(17)
C5 C6 C3" C2" -107.27(19)
N1 C6 C3" C3A" -59.3(2)
C5 C6 C3" C3A" 62.1(2)
C2" C3" C3A" C4" 178.4(2)
C6 C3" C3A" C4" 7.4(3)
C2" C3" C3A" C7A" 0.73(18)
C6 C3" C3A" C7A" -170.28(16)
C7A" C3A" C4" C5" 1.8(3)
C3" C3A" C4" C5" -175.69(18)
C3A" C4" C5" C6" -0.5(3)
C4" C5" C6" C7" -1.1(3)
C5" C6" C7" C7A" 1.4(3)
C2" N1" C7A" C7" -176.28(17)
C2" N1" C7A" C3A" 1.46(19)
C6" C7" C7A" N1" 177.40(18)
C6" C7" C7A" C3A" 0.0(2)
C4" C3A" C7A" N1" -179.46(16)
C3" C3A" C7A" N1" -1.34(18)
C4" C3A" C7A" C7" -1.5(2)
C3" C3A" C7A" C7" 176.59(16)
